data_4037593
loop_
_publ_author_name
'Jeong, Eunjeong'
'Takahashi, Kohtaro'
'Rajagopal, Shinaj K.'
'Koganezawa, Tomoyuki'
'Hayashi, Hironobu'
'Aratani, Naoki'
'Suzuki, Mitsuharu'
'Nguyen, Thuc-Quyen'
'Yamada, Hiroko'

_publ_section_title
;
 Orbital-Energy Modulation of Tetrabenzoporphyrin-Derived Non-Fullerene
 Acceptors for Improved Open-Circuit Voltage in Organic Solar Cells.
;
_journal_name_full 'The Journal of organic chemistry'
_journal_paper_doi 10.1021/acs.joc.9b02386
_journal_year 2019
_chemical_formula_moiety 'C38 H20 F6 N4'
_chemical_formula_sum 'C38 H20 F6 N4'
_chemical_formula_weight 646.59
_space_group_crystal_system monoclinic
_space_group_IT_number 14
_space_group_name_Hall '-P 2ybc'
_space_group_name_H-M_alt 'P 1 21/c 1'
_atom_sites_solution_hydrogens geom
_atom_sites_solution_primary direct
_atom_sites_solution_secondary difmap
_cell_angle_alpha 90.0000
_cell_angle_beta 97.708(7)
_cell_angle_gamma 90.0000
_cell_formula_units_Z 2
_cell_length_a 5.02838(14)
_cell_length_b 15.2818(5)
_cell_length_c 17.3664(6)
_cell_measurement_reflns_used 12541
_cell_measurement_temperature 103
_cell_measurement_theta_max 25.39
_cell_measurement_theta_min 3.56
_cell_volume 1322.42(8)
_computing_cell_refinement 'RAPID AUTO'
_computing_data_collection 'RAPID AUTO (Rigaku, ????)'
_computing_data_reduction 'RAPID AUTO'
_computing_molecular_graphics 'CrystalStructure 4.2'
_computing_publication_material 'CrystalStructure 4.2 (Rigaku, 2015)'
_computing_structure_refinement 'SHELXL Version 2014/7 (Sheldrick, 2008)'
_computing_structure_solution 'SHELXT Version 2014/5 (Sheldrick, 2014)'
_diffrn_ambient_temperature 103
_diffrn_detector_area_resol_mean 10.000
_diffrn_measured_fraction_theta_full 0.998
_diffrn_measured_fraction_theta_max 0.998
_diffrn_measurement_device_type 'Rigaku R-AXIS RAPID'
_diffrn_measurement_method \w
_diffrn_radiation_type 'Mo K\a'
_diffrn_radiation_wavelength 0.71075
_diffrn_reflns_av_R_equivalents 0.0624
_diffrn_reflns_Laue_measured_fraction_full 0.998
_diffrn_reflns_Laue_measured_fraction_max 0.998
_diffrn_reflns_limit_h_max 6
_diffrn_reflns_limit_h_min -6
_diffrn_reflns_limit_k_max 18
_diffrn_reflns_limit_k_min -18
_diffrn_reflns_limit_l_max 20
_diffrn_reflns_limit_l_min -20
_diffrn_reflns_number 17975
_diffrn_reflns_point_group_measured_fraction_full 0.998
_diffrn_reflns_point_group_measured_fraction_max 0.998
_diffrn_reflns_theta_full 25.242
_diffrn_reflns_theta_max 25.335
_diffrn_reflns_theta_min 3.566
_diffrn_standards_number 0
_exptl_absorpt_coefficient_mu 0.126
_exptl_absorpt_correction_T_max 0.999
_exptl_absorpt_correction_T_min 0.681
_exptl_absorpt_correction_type multi-scan
_exptl_absorpt_process_details 'ABSCOR (Rigaku, 1995)'
_exptl_crystal_colour green
_exptl_crystal_density_diffrn 1.624
_exptl_crystal_density_method 'not measured'
_exptl_crystal_description needle
_exptl_crystal_F_000 660.00
_exptl_crystal_size_max 0.180
_exptl_crystal_size_mid 0.020
_exptl_crystal_size_min 0.010
_refine_diff_density_max 0.22
_refine_diff_density_min -0.22
_refine_ls_extinction_method none
_refine_ls_goodness_of_fit_ref 1.046
_refine_ls_hydrogen_treatment constr
_refine_ls_number_parameters 217
_refine_ls_number_reflns 2400
_refine_ls_number_restraints 0
_refine_ls_R_factor_all 0.0598
_refine_ls_R_factor_gt 0.0415
_refine_ls_shift/su_max 0.000
_refine_ls_structure_factor_coef Fsqd
_refine_ls_weighting_details 'w = 1/[\s^2^(Fo^2^)+(0.0363P)^2^+0.9402P] where P=(Fo^2^+2Fc^2^)/3'
_refine_ls_weighting_scheme calc
_refine_ls_wR_factor_gt 0.0867
_refine_ls_wR_factor_ref 0.0929
_reflns_Friedel_coverage 0.000
_reflns_number_gt 1931
_reflns_number_total 2400
_reflns_threshold_expression F^2^>2.0\s(F^2^)
_cod_data_source_file jo9b02386_si_002.cif
_cod_data_source_block 2CF3BP
_cod_database_code 4037593

loop_
_space_group_symop_id
_space_group_symop_operation_xyz
1 +X,+Y,+Z
2 -X,1/2+Y,1/2-Z
3 -X,-Y,-Z
4 +X,-1/2-Y,-1/2+Z

loop_
_atom_site_label
_atom_site_type_symbol
_atom_site_fract_x
_atom_site_fract_y
_atom_site_fract_z
_atom_site_U_iso_or_equiv
_atom_site_adp_type
_atom_site_occupancy
_atom_site_site_symmetry_order
_atom_site_calc_flag
_atom_site_refinement_flags_posn
_atom_site_refinement_flags_adp
F1 F 0.8479(2) 0.74629(8) 0.73116(7) 0.0238(3) Uani 1 1 d . .
F2 F 0.9740(2) 0.80469(8) 0.63098(7) 0.0244(3) Uani 1 1 d . .
F3 F 1.2528(2) 0.72497(8) 0.70619(7) 0.0246(3) Uani 1 1 d . .
N1 N 0.5543(3) 0.53789(11) 0.61508(9) 0.0185(4) Uani 1 1 d . .
N2 N 0.1769(3) 0.40724(11) 0.50478(9) 0.0160(4) Uani 1 1 d . .
H2 H 0.2975 0.4455 0.4940 0.019 Uiso 1 1 calc R U
C1 C 0.8960(4) 0.65221(13) 0.62530(12) 0.0187(5) Uani 1 1 d . .
C2 C 0.7390(4) 0.58944(13) 0.65889(12) 0.0182(4) Uani 1 1 d . .
C3 C 0.7484(4) 0.56819(13) 0.74199(12) 0.0191(5) Uani 1 1 d . .
C4 C 0.5452(4) 0.50633(13) 0.74585(12) 0.0187(4) Uani 1 1 d . .
C5 C 0.4261(4) 0.49058(13) 0.66571(11) 0.0182(4) Uani 1 1 d . .
C6 C 0.2097(4) 0.43409(13) 0.64678(12) 0.0186(4) Uani 1 1 d . .
H6 H 0.1233 0.4171 0.6898 0.022 Uiso 1 1 calc R U
C7 C 0.0978(4) 0.39826(13) 0.57683(11) 0.0177(4) Uani 1 1 d . .
C8 C -0.1138(4) 0.33344(13) 0.56835(12) 0.0178(4) Uani 1 1 d . .
C9 C -0.1446(4) 0.30255(13) 0.49123(12) 0.0187(5) Uani 1 1 d . .
C10 C 0.0482(4) 0.35037(13) 0.45152(12) 0.0179(4) Uani 1 1 d . .
C11 C 0.9938(4) 0.73020(14) 0.67318(12) 0.0213(5) Uani 1 1 d . .
C12 C 0.9255(4) 0.58861(14) 0.80914(12) 0.0215(5) Uani 1 1 d . .
H12 H 1.0703 0.6281 0.8071 0.026 Uiso 1 1 calc R U
C13 C 0.8830(4) 0.54962(14) 0.87834(12) 0.0235(5) Uani 1 1 d . .
H13 H 1.0005 0.5631 0.9243 0.028 Uiso 1 1 calc R U
C14 C 0.6720(4) 0.49087(14) 0.88263(12) 0.0246(5) Uani 1 1 d . .
H14 H 0.6446 0.4666 0.9313 0.029 Uiso 1 1 calc R U
C15 C 0.5029(4) 0.46813(14) 0.81584(12) 0.0226(5) Uani 1 1 d . .
H15 H 0.3615 0.4274 0.8179 0.027 Uiso 1 1 calc R U
C16 C -0.2706(4) 0.30243(14) 0.62262(12) 0.0193(5) Uani 1 1 d . .
H16 H -0.2485 0.3244 0.6743 0.023 Uiso 1 1 calc R U
C17 C -0.4592(4) 0.23888(14) 0.59931(12) 0.0218(5) Uani 1 1 d . .
H17 H -0.5656 0.2156 0.6357 0.026 Uiso 1 1 calc R U
C18 C -0.4953(4) 0.20864(14) 0.52310(12) 0.0213(5) Uani 1 1 d . .
H18 H -0.6271 0.1651 0.5084 0.026 Uiso 1 1 calc R U
C19 C -0.3448(4) 0.24011(14) 0.46814(12) 0.0211(5) Uani 1 1 d . .
H19 H -0.3759 0.2200 0.4159 0.025 Uiso 1 1 calc R U

loop_
_atom_site_aniso_label
_atom_site_aniso_U_11
_atom_site_aniso_U_22
_atom_site_aniso_U_33
_atom_site_aniso_U_23
_atom_site_aniso_U_13
_atom_site_aniso_U_12
F1 0.0244(6) 0.0253(7) 0.0232(6) -0.0069(5) 0.0088(5) -0.0020(5)
F2 0.0278(7) 0.0193(7) 0.0261(7) -0.0013(5) 0.0040(5) -0.0027(5)
F3 0.0188(6) 0.0295(7) 0.0248(7) -0.0052(5) 0.0002(5) -0.0032(5)
N1 0.0185(9) 0.0185(9) 0.0187(9) -0.0012(7) 0.0033(7) 0.0007(7)
N2 0.0171(8) 0.0149(9) 0.0164(9) -0.0006(7) 0.0036(7) -0.0025(7)
C1 0.0157(10) 0.0204(11) 0.0195(11) -0.0004(9) 0.0010(8) 0.0022(8)
C2 0.0170(10) 0.0187(11) 0.0188(10) -0.0025(9) 0.0021(8) 0.0021(9)
C3 0.0181(10) 0.0195(11) 0.0202(11) -0.0025(9) 0.0040(9) 0.0040(8)
C4 0.0179(10) 0.0191(11) 0.0195(10) -0.0014(9) 0.0048(9) 0.0031(8)
C5 0.0182(10) 0.0166(11) 0.0203(11) -0.0010(8) 0.0043(9) 0.0028(8)
C6 0.0186(10) 0.0202(11) 0.0181(10) 0.0018(9) 0.0068(8) 0.0015(8)
C7 0.0164(10) 0.0181(11) 0.0189(10) 0.0019(8) 0.0039(8) 0.0027(8)
C8 0.0152(10) 0.0168(11) 0.0211(11) 0.0014(8) 0.0009(8) 0.0034(8)
C9 0.0153(10) 0.0181(11) 0.0229(11) 0.0033(9) 0.0035(9) 0.0032(8)
C10 0.0154(10) 0.0179(11) 0.0200(11) 0.0002(8) 0.0012(8) 0.0014(8)
C11 0.0192(11) 0.0237(12) 0.0204(11) 0.0011(9) 0.0008(9) -0.0009(9)
C12 0.0205(11) 0.0225(11) 0.0218(11) -0.0015(9) 0.0043(9) 0.0047(9)
C13 0.0221(11) 0.0275(12) 0.0199(11) -0.0040(9) -0.0003(9) 0.0054(9)
C14 0.0299(12) 0.0240(12) 0.0203(11) 0.0007(9) 0.0051(10) 0.0055(10)
C15 0.0239(11) 0.0223(11) 0.0228(11) 0.0006(9) 0.0074(9) 0.0008(9)
C16 0.0183(10) 0.0201(11) 0.0195(10) 0.0023(9) 0.0021(9) 0.0025(9)
C17 0.0170(10) 0.0236(12) 0.0257(11) 0.0070(9) 0.0060(9) 0.0018(9)
C18 0.0169(10) 0.0193(11) 0.0272(12) 0.0029(9) 0.0017(9) -0.0013(9)
C19 0.0185(10) 0.0224(11) 0.0216(11) -0.0001(9) 0.0002(9) 0.0016(9)

loop_
_atom_type_symbol
_atom_type_description
_atom_type_scat_dispersion_real
_atom_type_scat_dispersion_imag
_atom_type_scat_source
C C 0.0033 0.0016
;
International Tables for Crystallography
(Vol. C, Tables 4.2.6.8 and 6.1.1.4)
;
H H 0.0000 0.0000
;
International Tables for Crystallography
(Vol. C, Table 6.1.1.4)
;
N N 0.0061 0.0033
;
International Tables for Crystallography
(Vol. C, Tables 4.2.6.8 and 6.1.1.4)
;
F F 0.0171 0.0103
;
International Tables for Crystallography
(Vol. C, Tables 4.2.6.8 and 6.1.1.4)
;

loop_
_geom_angle_atom_site_label_1
_geom_angle_atom_site_label_2
_geom_angle_atom_site_label_3
_geom_angle
_geom_angle_site_symmetry_1
_geom_angle_site_symmetry_3
C5 N1 C2 106.90(16) . .
C10 N2 C7 112.65(17) . .
C10 N2 H2 123.7 . .
C7 N2 H2 123.7 . .
C10 C1 C2 124.56(19) 3_666 .
C10 C1 C11 117.29(18) 3_666 .
C2 C1 C11 118.02(18) . .
N1 C2 C1 122.34(18) . .
N1 C2 C3 110.36(17) . .
C1 C2 C3 127.29(18) . .
C4 C3 C12 119.73(19) . .
C4 C3 C2 105.53(17) . .
C12 C3 C2 134.24(19) . .
C15 C4 C3 121.55(19) . .
C15 C4 C5 132.33(19) . .
C3 C4 C5 105.93(17) . .
N1 C5 C6 126.70(18) . .
N1 C5 C4 110.98(17) . .
C6 C5 C4 122.32(18) . .
C7 C6 C5 131.76(19) . .
C7 C6 H6 114.1 . .
C5 C6 H6 114.1 . .
N2 C7 C6 129.01(19) . .
N2 C7 C8 105.99(17) . .
C6 C7 C8 124.62(18) . .
C16 C8 C9 122.01(19) . .
C16 C8 C7 129.82(19) . .
C9 C8 C7 108.17(17) . .
C19 C9 C8 118.80(19) . .
C19 C9 C10 134.51(19) . .
C8 C9 C10 106.62(18) . .
N2 C10 C1 121.69(18) . 3_666
N2 C10 C9 106.44(17) . .
C1 C10 C9 131.84(19) 3_666 .
F1 C11 F2 104.13(16) . .
F1 C11 F3 106.51(16) . .
F2 C11 F3 106.05(16) . .
F1 C11 C1 112.91(17) . .
F2 C11 C1 112.00(16) . .
F3 C11 C1 114.45(17) . .
C13 C12 C3 118.1(2) . .
C13 C12 H12 121.0 . .
C3 C12 H12 121.0 . .
C12 C13 C14 121.9(2) . .
C12 C13 H13 119.0 . .
C14 C13 H13 119.0 . .
C15 C14 C13 120.0(2) . .
C15 C14 H14 120.0 . .
C13 C14 H14 120.0 . .
C14 C15 C4 118.5(2) . .
C14 C15 H15 120.7 . .
C4 C15 H15 120.7 . .
C17 C16 C8 118.09(19) . .
C17 C16 H16 121.0 . .
C8 C16 H16 121.0 . .
C16 C17 C18 120.7(2) . .
C16 C17 H17 119.7 . .
C18 C17 H17 119.7 . .
C19 C18 C17 121.9(2) . .
C19 C18 H18 119.1 . .
C17 C18 H18 119.1 . .
C18 C19 C9 118.48(19) . .
C18 C19 H19 120.8 . .
C9 C19 H19 120.8 . .

loop_
_geom_bond_atom_site_label_1
_geom_bond_atom_site_label_2
_geom_bond_distance
_geom_bond_site_symmetry_2
F1 C11 1.345(2) .
F2 C11 1.350(2) .
F3 C11 1.353(2) .
N1 C5 1.365(3) .
N1 C2 1.368(3) .
N2 C10 1.367(3) .
N2 C7 1.370(3) .
N2 H2 0.8800 .
C1 C10 1.400(3) 3_666
C1 C2 1.417(3) .
C1 C11 1.498(3) .
C2 C3 1.474(3) .
C3 C4 1.400(3) .
C3 C12 1.404(3) .
C4 C15 1.390(3) .
C4 C5 1.459(3) .
C5 C6 1.393(3) .
C6 C7 1.382(3) .
C6 H6 0.9500 .
C7 C8 1.447(3) .
C8 C16 1.391(3) .
C8 C9 1.409(3) .
C9 C19 1.406(3) .
C9 C10 1.459(3) .
C10 C1 1.400(3) 3_666
C12 C13 1.383(3) .
C12 H12 0.9500 .
C13 C14 1.399(3) .
C13 H13 0.9500 .
C14 C15 1.387(3) .
C14 H14 0.9500 .
C15 H15 0.9500 .
C16 C17 1.380(3) .
C16 H16 0.9500 .
C17 C18 1.391(3) .
C17 H17 0.9500 .
C18 C19 1.381(3) .
C18 H18 0.9500 .
C19 H19 0.9500 .

loop_
_geom_hbond_atom_site_label_D
_geom_hbond_atom_site_label_H
_geom_hbond_atom_site_label_A
_geom_hbond_site_symmetry_A
_geom_hbond_distance_DA
_geom_hbond_distance_DH
_geom_hbond_distance_HA
_geom_hbond_angle_DHA
_geom_hbond_publ_flag
N2 H2 N1 3_666 2.760(2) 0.880 2.141 126.8 no

loop_
_geom_torsion_atom_site_label_1
_geom_torsion_atom_site_label_2
_geom_torsion_atom_site_label_3
_geom_torsion_atom_site_label_4
_geom_torsion
_geom_torsion_site_symmetry_1
_geom_torsion_site_symmetry_4
C5 N1 C2 C1 -175.29(18) . .
C5 N1 C2 C3 5.7(2) . .
C10 C1 C2 N1 -22.8(3) 3_666 .
C11 C1 C2 N1 152.78(19) . .
C10 C1 C2 C3 156.1(2) 3_666 .
C11 C1 C2 C3 -28.4(3) . .
N1 C2 C3 C4 -4.5(2) . .
C1 C2 C3 C4 176.51(19) . .
N1 C2 C3 C12 167.0(2) . .
C1 C2 C3 C12 -11.9(4) . .
C12 C3 C4 C15 4.0(3) . .
C2 C3 C4 C15 177.10(18) . .
C12 C3 C4 C5 -171.52(18) . .
C2 C3 C4 C5 1.5(2) . .
C2 N1 C5 C6 175.1(2) . .
C2 N1 C5 C4 -4.7(2) . .
C15 C4 C5 N1 -173.0(2) . .
C3 C4 C5 N1 1.9(2) . .
C15 C4 C5 C6 7.1(3) . .
C3 C4 C5 C6 -177.99(18) . .
N1 C5 C6 C7 13.1(4) . .
C4 C5 C6 C7 -167.1(2) . .
C10 N2 C7 C6 169.2(2) . .
C10 N2 C7 C8 -3.9(2) . .
C5 C6 C7 N2 1.9(4) . .
C5 C6 C7 C8 173.8(2) . .
N2 C7 C8 C16 -177.2(2) . .
C6 C7 C8 C16 9.4(3) . .
N2 C7 C8 C9 2.9(2) . .
C6 C7 C8 C9 -170.59(19) . .
C16 C8 C9 C19 1.7(3) . .
C7 C8 C9 C19 -178.39(18) . .
C16 C8 C9 C10 179.08(18) . .
C7 C8 C9 C10 -1.0(2) . .
C7 N2 C10 C1 -178.78(18) . 3_666
C7 N2 C10 C9 3.3(2) . .
C19 C9 C10 N2 175.5(2) . .
C8 C9 C10 N2 -1.3(2) . .
C19 C9 C10 C1 -2.1(4) . 3_666
C8 C9 C10 C1 -179.0(2) . 3_666
C10 C1 C11 F1 154.47(17) 3_666 .
C2 C1 C11 F1 -21.4(3) . .
C10 C1 C11 F2 37.3(2) 3_666 .
C2 C1 C11 F2 -138.57(18) . .
C10 C1 C11 F3 -83.4(2) 3_666 .
C2 C1 C11 F3 100.7(2) . .
C4 C3 C12 C13 -3.4(3) . .
C2 C3 C12 C13 -174.0(2) . .
C3 C12 C13 C14 0.4(3) . .
C12 C13 C14 C15 2.0(3) . .
C13 C14 C15 C4 -1.4(3) . .
C3 C4 C15 C14 -1.6(3) . .
C5 C4 C15 C14 172.6(2) . .
C9 C8 C16 C17 0.6(3) . .
C7 C8 C16 C17 -179.3(2) . .
C8 C16 C17 C18 -1.6(3) . .
C16 C17 C18 C19 0.3(3) . .
C17 C18 C19 C9 2.0(3) . .
C8 C9 C19 C18 -2.9(3) . .
C10 C9 C19 C18 -179.4(2) . .
